data_4323248
loop_
_publ_author_name
'Masako Yamami'
'Hideki Furutachi'
'Takushi Yokoyama'
'Hisashi \=Okawa'

_publ_section_title
;
 Macrocyclic Heterodinuclear ZnIIPbII Complexes: Synthesis, Structures,
 and Hydrolytic Function toward Tris(p-nitrophenyl) Phosphate
;
_journal_name_full 'Inorganic Chemistry'
_journal_page_first 6832
_journal_page_last 6838
_journal_paper_doi 10.1021/ic9804869
_journal_volume 37
_journal_year 1998
_chemical_formula_sum 'C24 H28 Cl N5 O7 Pb Zn'
_space_group_IT_number 15
_symmetry_cell_setting monoclinic
_symmetry_Int_Tables_number 15
_symmetry_space_group_name_Hall '-C 2yc'
_symmetry_space_group_name_H-M 'C 1 2/c 1'
_audit_creation_date 'Thu Jan  8 21:56:27 1998'
_audit_creation_method 'from TEXRAY.INF file'
_cell_angle_alpha 90
_cell_angle_beta 106.31(2)
_cell_angle_gamma 90
_cell_formula_units_Z 8.00
_cell_length_a 25.835(4)
_cell_length_b 13.190(6)
_cell_length_c 16.553(6)
_cell_measurement_reflns_used 19
_cell_measurement_temperature 23.0
_cell_measurement_theta_max 29.98
_cell_measurement_theta_min 29.70
_cell_volume 5414(3)
_computing_cell_refinement 'MSC/AFC Diffractometer Control'
_computing_data_collection 'MSC/AFC Diffractometer Control'
_computing_data_reduction 'teXsan: PROCESS (MSC)'
_computing_publication_material 'teXsan: FINISH (MSC)'
_computing_structure_refinement 'teXsan: LS (MSC)'
_computing_structure_solution SHELXS86
_diffrn_ambient_temperature 23.0
_diffrn_measurement_device AFC7R
_diffrn_measurement_method 'omega/2-theta scans'
_diffrn_orient_matrix_UB_11 -0.01620
_diffrn_orient_matrix_UB_12 0.06942
_diffrn_orient_matrix_UB_13 -0.00785
_diffrn_orient_matrix_UB_21 0.03638
_diffrn_orient_matrix_UB_22 0.03018
_diffrn_orient_matrix_UB_23 0.02604
_diffrn_orient_matrix_UB_31 0.00637
_diffrn_orient_matrix_UB_32 0.00424
_diffrn_orient_matrix_UB_33 -0.05676
_diffrn_radiation_monochromator graphite
_diffrn_radiation_source 'X-ray tube'
_diffrn_radiation_type MoKalpha
_diffrn_radiation_wavelength 0.7107
_diffrn_reflns_av_R_equivalents 4.55
_diffrn_reflns_limit_h_max 33
_diffrn_reflns_limit_h_min -32
_diffrn_reflns_limit_k_max 0
_diffrn_reflns_limit_k_min 0
_diffrn_reflns_limit_l_max 0
_diffrn_reflns_limit_l_min -2
_diffrn_reflns_number 6697
_diffrn_reflns_theta_max 27.4965
_diffrn_standards_decay_% -7.04
_diffrn_standards_interval_count 150
_diffrn_standards_number 3
_exptl_absorpt_coefficient_mu_cm 72.600
_exptl_absorpt_correction_T_max 1.000
_exptl_absorpt_correction_T_min 0.752
_exptl_absorpt_correction_type psi-scan
_exptl_crystal_colour yellow
_exptl_crystal_density_diffrn 1.979
_exptl_crystal_description prismatic
_exptl_crystal_F_000 3136.00
_exptl_crystal_size_max 0.500
_exptl_crystal_size_min 0.100
_refine_diff_density_max -1.04740
_refine_diff_density_min 1.11630
_refine_ls_extinction_coef 0.00000
_refine_ls_extinction_method Zachariasen_type_2_Gaussian_isotropic
_refine_ls_goodness_of_fit_obs 2.010
_refine_ls_matrix_type full
_refine_ls_number_parameters 353
_refine_ls_number_reflns 3944
_refine_ls_number_restraints 0
_refine_ls_R_factor_obs 0.0380
_refine_ls_shift/esd_max 7.9520
_refine_ls_structure_factor_coef F
_refine_ls_weighting_scheme sigma
_refine_ls_wR_factor_obs 0.0290
_cod_data_source_file ic9804869_2.cif
_cod_data_source_block ZnPbOH
_cod_original_cell_volume 5413(2)
_cod_original_sg_symbol_H-M 'C 2/c '
_cod_original_formula_sum 'C24 H28 O7 N5 Cl Zn Pb'
_cod_database_code 4323248

loop_
_symmetry_equiv_pos_as_xyz
'   +x,   +y,   +z'
'1/2+x,1/2+y,   +z'
'   -x,   +y,1/2-z'
1/2-x,1/2+y,1/2-z
'   -x,   -y,   -z'
'1/2-x,1/2-y,   -z'
'   +x,   -y,1/2+z'
1/2+x,1/2-y,1/2+z

loop_
_atom_site_aniso_label
_atom_site_aniso_U_11
_atom_site_aniso_U_22
_atom_site_aniso_U_33
_atom_site_aniso_U_12
_atom_site_aniso_U_13
_atom_site_aniso_U_23
Pb 0.0406(2) 0.0541(2) 0.0354(2) 0.0104(2) 0.0104(1) -0.0007(2)
Zn 0.0411(6) 0.0418(7) 0.0421(6) 0.0046(5) 0.0116(4) 0.0030(5)
Cl 0.069(2) 0.051(2) 0.070(2) -0.008(1) 0.022(1) 0.005(1)
O1 0.047(3) 0.051(4) 0.059(4) -0.001(3) 0.013(3) -0.005(3)
O2 0.047(4) 0.035(4) 0.055(4) 0.009(3) 0.009(3) -0.008(3)
O3 0.099(5) 0.051(4) 0.037(3) 0.013(4) 0.033(3) 0.002(3)
O4 0.112(6) 0.061(5) 0.097(6) -0.027(5) 0.022(5) -0.007(5)
O5 0.25(1) 0.098(7) 0.092(6) -0.038(7) 0.098(7) -0.022(6)
O6 0.069(5) 0.139(8) 0.151(8) -0.015(6) 0.024(5) 0.049(7)
O7 0.105(6) 0.065(6) 0.142(7) 0.003(5) -0.003(5) 0.029(6)
N1 0.056(5) 0.045(5) 0.066(5) 0.001(4) 0.004(4) 0.010(4)
N2 0.065(5) 0.045(5) 0.045(5) 0.006(4) 0.005(4) 0.005(4)
N3 0.055(5) 0.038(5) 0.065(5) 0.011(4) 0.014(4) -0.003(4)
N4 0.050(5) 0.076(7) 0.045(4) 0.019(4) 0.007(4) -0.002(5)
N5 0.045(5) 0.062(6) 0.056(5) 0.007(4) 0.013(4) -0.006(4)
C1 0.064(7) 0.095(10) 0.081(7) -0.031(7) 0.021(6) -0.022(7)
C2 0.063(7) 0.065(8) 0.049(6) -0.019(6) 0.026(5) -0.010(6)
C3 0.061(6) 0.054(7) 0.051(6) -0.018(5) 0.015(5) -0.001(5)
C4 0.054(6) 0.051(7) 0.046(5) -0.009(5) 0.016(4) -0.002(5)
C5 0.048(6) 0.060(7) 0.041(5) -0.008(5) 0.015(4) 0.001(5)
C6 0.033(5) 0.069(7) 0.046(5) 0.008(5) 0.012(4) 0.002(5)
C7 0.041(6) 0.099(9) 0.045(6) -0.015(6) 0.012(4) -0.002(6)
C8 0.067(7) 0.037(6) 0.065(7) -0.005(5) 0.015(5) 0.006(5)
C9 0.074(7) 0.056(7) 0.067(7) 0.013(6) 0.004(6) 0.017(6)
C10 0.088(8) 0.056(8) 0.063(7) 0.008(6) -0.006(6) 0.020(6)
C11 0.056(6) 0.071(8) 0.047(5) 0.015(6) -0.005(4) 0.008(6)
C12 0.043(5) 0.055(7) 0.038(5) 0.004(5) 0.004(4) -0.002(5)
C13 0.045(6) 0.058(7) 0.055(6) 0.011(5) 0.003(5) -0.002(5)
C14 0.041(5) 0.069(8) 0.052(6) -0.006(5) 0.012(4) -0.014(6)
C15 0.051(6) 0.094(9) 0.081(8) -0.010(6) 0.005(6) -0.015(7)
C16 0.059(6) 0.051(6) 0.048(5) -0.004(5) 0.026(5) -0.012(5)
C17 0.042(5) 0.056(7) 0.036(5) -0.004(5) 0.012(4) -0.007(5)
C18 0.029(4) 0.041(6) 0.035(4) 0.007(4) 0.007(3) 0.001(4)
C19 0.062(6) 0.041(6) 0.052(6) 0.005(5) 0.016(5) -0.006(5)
C20 0.059(7) 0.056(7) 0.092(8) 0.012(6) 0.009(6) -0.011(6)
C21 0.071(7) 0.058(8) 0.072(7) 0.032(6) 0.010(6) 0.004(6)
C22 0.066(7) 0.070(8) 0.062(7) 0.028(6) -0.004(6) -0.003(6)
C23 0.044(6) 0.097(10) 0.072(7) 0.023(6) 0.005(5) -0.008(7)
C24 0.033(5) 0.086(9) 0.050(6) -0.003(5) 0.011(4) 0.008(6)

loop_
_atom_site_label
_atom_site_fract_x
_atom_site_fract_y
_atom_site_fract_z
_atom_site_U_iso_or_equiv
_atom_site_thermal_displace_type
_atom_site_calc_flag
_atom_site_calc_attached_atom
Pb 0.55527(1) -0.08873(3) -0.12893(2) 0.0434 Uij ? ?
Zn 0.47474(4) 0.11782(8) -0.10396(6) 0.0417 Uij ? ?
Cl 0.1621(1) -0.0132(2) -0.6788(2) 0.0626 Uij ? ?
O1 0.5556(2) 0.1000(5) -0.0764(3) 0.0525 Uij ? ?
O2 0.4587(2) -0.0269(4) -0.1507(3) 0.0465 Uij ? ?
O3 0.4529(2) 0.0912(5) -0.0044(3) 0.0593 Uij ? ?
O4 0.1895(3) 0.0734(5) -0.6425(4) 0.0916 Uij ? ?
O5 0.1632(4) -0.0189(6) -0.7617(5) 0.1377 Uij ? ?
O6 0.1081(3) -0.0071(7) -0.6789(5) 0.1211 Uij ? ?
O7 0.1837(3) -0.0979(6) -0.6336(5) 0.1118 Uij ? ?
N1 0.4875(3) 0.2721(6) -0.1170(5) 0.0585 Uij ? ?
N2 0.4097(3) 0.1566(6) -0.2065(4) 0.0538 Uij ? ?
N3 0.4926(3) -0.2458(5) -0.1457(5) 0.0533 Uij ? ?
N4 0.6099(3) -0.2481(6) -0.0744(4) 0.0583 Uij ? ?
N5 0.6505(3) -0.0428(6) -0.0367(4) 0.0548 Uij ? ?
C1 0.7168(4) 0.3904(9) 0.0811(6) 0.0798 Uij ? ?
C2 0.6738(4) 0.3151(8) 0.0377(6) 0.0570 Uij ? ?
C3 0.6226(4) 0.3439(7) -0.0040(5) 0.0557 Uij ? ?
C4 0.5831(4) 0.2749(7) -0.0423(5) 0.0498 Uij ? ?
C5 0.5938(3) 0.1681(7) -0.0415(5) 0.0489 Uij ? ?
C6 0.6475(3) 0.1369(8) -0.0009(5) 0.0494 Uij ? ?
C7 0.6858(3) 0.2133(9) 0.0379(5) 0.0619 Uij ? ?
C8 0.5307(4) 0.3190(7) -0.0885(6) 0.0572 Uij ? ?
C9 0.4392(4) 0.3263(8) -0.1679(6) 0.0689 Uij ? ?
C10 0.4106(4) 0.2609(8) -0.2359(6) 0.0743 Uij ? ?
C11 0.3689(4) 0.1003(8) -0.2378(5) 0.0620 Uij ? ?
C12 0.3646(3) -0.0076(7) -0.2216(5) 0.0467 Uij ? ?
C13 0.3133(4) -0.0499(8) -0.2521(6) 0.0551 Uij ? ?
C14 0.3033(4) -0.1514(8) -0.2500(6) 0.0540 Uij ? ?
C15 0.2481(4) -0.1957(8) -0.2812(6) 0.0778 Uij ? ?
C16 0.3482(4) -0.2125(7) -0.2164(5) 0.0505 Uij ? ?
C17 0.4003(3) -0.1734(7) -0.1860(5) 0.0450 Uij ? ?
C18 0.4085(3) -0.0691(6) -0.1849(5) 0.0357 Uij ? ?
C19 0.4419(4) -0.2535(7) -0.1598(5) 0.0519 Uij ? ?
C20 0.5239(4) -0.3413(8) -0.1263(6) 0.0716 Uij ? ?
C21 0.5737(4) -0.3241(8) -0.0536(6) 0.0691 Uij ? ?
C22 0.6554(4) -0.2218(8) -0.0023(6) 0.0702 Uij ? ?
C23 0.6848(4) -0.1315(9) -0.0208(6) 0.0733 Uij ? ?
C24 0.6697(3) 0.0363(9) 0.0041(6) 0.0566 Uij ? ?
H1 0.7499 0.3572 0.1071 0.0970 Uij ? ?
H2 0.7228 0.4384 0.0409 0.0970 Uij ? ?
H3 0.7055 0.4273 0.1229 0.0970 Uij ? ?
H4 0.6149 0.4162 -0.0078 0.0735 Uij ? ?
H5 0.7226 0.1899 0.0664 0.0740 Uij ? ?
H6 0.5306 0.3922 -0.0986 0.0662 Uij ? ?
H7 0.4160 0.3434 -0.1327 0.0771 Uij ? ?
H8 0.4492 0.3891 -0.1886 0.0771 Uij ? ?
H9 0.4282 0.2636 -0.2799 0.0866 Uij ? ?
H10 0.3743 0.2848 -0.2591 0.0866 Uij ? ?
H11 0.3379 0.1323 -0.2766 0.0687 Uij ? ?
H12 0.2836 -0.0052 -0.2776 0.0652 Uij ? ?
H13 0.2220 -0.1450 -0.3013 0.0902 Uij ? ?
H14 0.2466 -0.2438 -0.3255 0.0902 Uij ? ?
H15 0.2388 -0.2323 -0.2364 0.0902 Uij ? ?
H16 0.3429 -0.2855 -0.2143 0.0598 Uij ? ?
H17 0.4287 -0.3201 -0.1522 0.0640 Uij ? ?
H18 0.5015 -0.3940 -0.1127 0.0848 Uij ? ?
H19 0.5334 -0.3631 -0.1755 0.0848 Uij ? ?
H20 0.5931 -0.3862 -0.0388 0.0763 Uij ? ?
H21 0.5632 -0.3004 -0.0059 0.0763 Uij ? ?
H22 0.6233 -0.2752 -0.1183 0.0763 Uij ? ?
H23 0.6423 -0.2080 0.0457 0.0801 Uij ? ?
H24 0.6791 -0.2805 0.0127 0.0801 Uij ? ?
H25 0.6972 -0.1466 -0.0705 0.0865 Uij ? ?
H26 0.7172 -0.1198 0.0244 0.0865 Uij ? ?
H27 0.7059 0.0290 0.0444 0.0656 Uij ? ?

loop_
_atom_type_symbol
_atom_type_oxidation_number
_atom_type_number_in_cell
_atom_type_scat_dispersion_real
_atom_type_scat_dispersion_imag
_atom_type_scat_source
Pb 0 8 -3.394 10.111 'International Tables'
Zn 0 8 0.284 1.430 'International Tables'
Cl 0 8 0.148 0.159 'International Tables'
O 0 56 0.011 0.006 'International Tables'
N 0 40 0.006 0.003 'International Tables'
C 0 192 0.003 0.002 'International Tables'
H 0 224 0.000 0.000 'International Tables'

loop_
_geom_angle_atom_site_label_1
_geom_angle_atom_site_label_2
_geom_angle_atom_site_label_3
_geom_angle
_geom_angle_site_symmetry_1
_geom_angle_site_symmetry_2
_geom_angle_site_symmetry_3
_geom_angle_publ_flag
O(1) Pb O(2) 69.9(2) ? ? ? yes
O(1) Pb O(3) 71.7(2) ? ? ? yes
O(1) Pb N(3) 137.2(2) ? ? ? yes
O(1) Pb N(4) 135.3(2) ? ? ? yes
O(1) Pb N(5) 70.7(2) ? ? ? yes
O(2) Pb O(3) 77.7(2) ? ? ? yes
O(2) Pb N(3) 71.6(2) ? ? ? yes
O(2) Pb N(4) 137.3(2) ? ? ? yes
O(2) Pb N(5) 137.8(2) ? ? ? yes
O(3) Pb N(3) 82.4(2) ? ? ? yes
O(3) Pb N(4) 80.7(2) ? ? ? yes
O(3) Pb N(5) 76.2(2) ? ? ? yes
N(3) Pb N(4) 69.3(2) ? ? ? yes
N(3) Pb N(5) 135.5(2) ? ? ? yes
N(4) Pb N(5) 69.1(3) ? ? ? yes
O(1) Zn O(2) 93.7(2) ? ? ? yes
O(1) Zn O(3) 108.6(2) ? ? ? yes
O(1) Zn N(1) 87.3(3) ? ? ? yes
O(1) Zn N(2) 139.1(3) ? ? ? yes
O(2) Zn O(3) 94.4(2) ? ? ? yes
O(2) Zn N(1) 152.7(3) ? ? ? yes
O(2) Zn N(2) 83.7(3) ? ? ? yes
O(3) Zn N(1) 111.2(3) ? ? ? yes
O(3) Zn N(2) 112.3(3) ? ? ? yes
N(1) Zn N(2) 78.0(3) ? ? ? yes
O(4) Cl O(5) 108.9(5) ? ? ? yes
O(4) Cl O(6) 109.9(5) ? ? ? yes
O(4) Cl O(7) 110.7(5) ? ? ? yes
O(5) Cl O(6) 107.5(6) ? ? ? yes
O(5) Cl O(7) 112.3(6) ? ? ? yes
O(6) Cl O(7) 107.4(5) ? ? ? yes
Pb O(1) Zn 97.4(2) ? ? ? yes
Pb O(1) C(5) 135.1(6) ? ? ? yes
Zn O(1) C(5) 127.5(6) ? ? ? yes
Pb O(2) Zn 99.1(2) ? ? ? yes
Pb O(2) C(18) 134.3(5) ? ? ? yes
Zn O(2) C(18) 126.7(5) ? ? ? yes
Pb O(3) Zn 165.0(3) ? ? ? yes
Zn N(1) C(8) 126.7(7) ? ? ? yes
Zn N(1) C(9) 113.4(6) ? ? ? yes
C(8) N(1) C(9) 119.9(9) ? ? ? yes
Zn N(2) C(10) 114.7(6) ? ? ? yes
Zn N(2) C(11) 124.9(7) ? ? ? yes
C(10) N(2) C(11) 120.1(8) ? ? ? yes
Pb N(3) C(19) 131.6(6) ? ? ? yes
Pb N(3) C(20) 111.7(6) ? ? ? yes
C(19) N(3) C(20) 116.3(8) ? ? ? yes
Pb N(4) C(21) 108.6(5) ? ? ? yes
Pb N(4) C(22) 109.3(6) ? ? ? yes
C(21) N(4) C(22) 112.8(8) ? ? ? yes
Pb N(5) C(23) 110.6(6) ? ? ? yes
Pb N(5) C(24) 132.5(7) ? ? ? yes
C(23) N(5) C(24) 116.2(8) ? ? ? yes
C(1) C(2) C(3) 122(1) ? ? ? yes
C(1) C(2) C(7) 120.4(10) ? ? ? yes
C(3) C(2) C(7) 117.2(9) ? ? ? yes
C(2) C(3) C(4) 122.4(10) ? ? ? yes
C(3) C(4) C(5) 121.8(9) ? ? ? yes
C(3) C(4) C(8) 115.5(9) ? ? ? yes
C(5) C(4) C(8) 122.5(8) ? ? ? yes
O(1) C(5) C(4) 122.5(8) ? ? ? yes
O(1) C(5) C(6) 120.9(9) ? ? ? yes
C(4) C(5) C(6) 116.6(9) ? ? ? yes
C(5) C(6) C(7) 117.9(9) ? ? ? yes
C(5) C(6) C(24) 127.9(9) ? ? ? yes
C(7) C(6) C(24) 114.1(8) ? ? ? yes
C(2) C(7) C(6) 123.9(9) ? ? ? yes
N(1) C(8) C(4) 126.5(9) ? ? ? yes
N(1) C(9) C(10) 108.7(9) ? ? ? yes
N(2) C(10) C(9) 110.8(8) ? ? ? yes
N(2) C(11) C(12) 126.2(8) ? ? ? yes
C(11) C(12) C(13) 115.9(8) ? ? ? yes
C(11) C(12) C(18) 123.8(8) ? ? ? yes
C(13) C(12) C(18) 120.1(9) ? ? ? yes
C(12) C(13) C(14) 123.3(9) ? ? ? yes
C(13) C(14) C(15) 123.0(10) ? ? ? yes
C(13) C(14) C(16) 115.8(9) ? ? ? yes
C(15) C(14) C(16) 121.3(10) ? ? ? yes
C(14) C(16) C(17) 122.8(9) ? ? ? yes
C(16) C(17) C(18) 119.8(8) ? ? ? yes
C(16) C(17) C(19) 112.9(9) ? ? ? yes
C(18) C(17) C(19) 127.3(8) ? ? ? yes
O(2) C(18) C(12) 120.1(8) ? ? ? yes
O(2) C(18) C(17) 121.8(7) ? ? ? yes
C(12) C(18) C(17) 118.1(8) ? ? ? yes
N(3) C(19) C(17) 128.5(9) ? ? ? yes
N(3) C(20) C(21) 109.6(8) ? ? ? yes
N(4) C(21) C(20) 111.7(9) ? ? ? yes
N(4) C(22) C(23) 111.2(9) ? ? ? yes
N(5) C(23) C(22) 111.2(8) ? ? ? yes
N(5) C(24) C(6) 129.7(9) ? ? ? yes

loop_
_geom_bond_atom_site_label_1
_geom_bond_atom_site_label_2
_geom_bond_distance
_geom_bond_site_symmetry_1
_geom_bond_site_symmetry_2
_geom_bond_publ_flag
Pb O(1) 2.636(6) ? ? yes
Pb O(2) 2.553(5) ? ? yes
Pb O(3) 2.276(5) ? ? yes
Pb N(3) 2.595(8) ? ? yes
Pb N(4) 2.551(8) ? ? yes
Pb N(5) 2.578(7) ? ? yes
Zn O(1) 2.022(5) ? ? yes
Zn O(2) 2.057(5) ? ? yes
Zn O(3) 1.918(5) ? ? yes
Zn N(1) 2.083(8) ? ? yes
Zn N(2) 2.088(7) ? ? yes
Cl O(4) 1.389(7) ? ? yes
Cl O(5) 1.382(7) ? ? yes
Cl O(6) 1.397(7) ? ? yes
Cl O(7) 1.372(7) ? ? yes
O(1) C(5) 1.339(10) ? ? yes
O(2) C(18) 1.378(8) ? ? yes
N(1) C(8) 1.25(1) ? ? yes
N(1) C(9) 1.48(1) ? ? yes
N(2) C(10) 1.46(1) ? ? yes
N(2) C(11) 1.27(1) ? ? yes
N(3) C(19) 1.27(1) ? ? yes
N(3) C(20) 1.48(1) ? ? yes
N(4) C(21) 1.48(1) ? ? yes
N(4) C(22) 1.46(1) ? ? yes
N(5) C(23) 1.45(1) ? ? yes
N(5) C(24) 1.27(1) ? ? yes
C(1) C(2) 1.51(1) ? ? yes
C(2) C(3) 1.36(1) ? ? yes
C(2) C(7) 1.38(1) ? ? yes
C(3) C(4) 1.38(1) ? ? yes
C(4) C(5) 1.43(1) ? ? yes
C(4) C(8) 1.48(1) ? ? yes
C(5) C(6) 1.42(1) ? ? yes
C(6) C(7) 1.43(1) ? ? yes
C(6) C(24) 1.44(1) ? ? yes
C(9) C(10) 1.44(1) ? ? yes
C(11) C(12) 1.46(1) ? ? yes
C(12) C(13) 1.40(1) ? ? yes
C(12) C(18) 1.39(1) ? ? yes
C(13) C(14) 1.37(1) ? ? yes
C(14) C(15) 1.49(1) ? ? yes
C(14) C(16) 1.39(1) ? ? yes
C(16) C(17) 1.40(1) ? ? yes
C(17) C(18) 1.39(1) ? ? yes
C(17) C(19) 1.48(1) ? ? yes
C(20) C(21) 1.51(1) ? ? yes
C(22) C(23) 1.49(1) ? ? yes
